data_4022966
loop_
_publ_author_name
'Biswajit Saha'
'Mei-Huey Lin'
'T. V. RajanBabu'

_publ_section_title
;
 Exceptionally Active Yttrium-Salen Complexes for the
 Catalyzed Ring Opening of Epoxides by TMSCN and TMSN~3~
;
_journal_name_full 'Journal of Organic Chemistry'
_journal_page_first 8648
_journal_page_last 8655
_journal_paper_doi 10.1021/jo071076h
_journal_volume 72
_journal_year 2007
_chemical_absolute_configuration ad
_chemical_compound_source 'synthesis as described'
_chemical_formula_moiety 'C100 H108 N4 O6 Y2, C7.5 H18'
_chemical_formula_sum 'C107.5 H126 N4 O6 Y2'
_chemical_formula_weight 1747.94
_chemical_name_common 'RajanBabu 1379'
_chemical_name_systematic
;
 ?
;
_space_group_IT_number 19
_symmetry_cell_setting orthorhombic
_symmetry_Int_Tables_number 19
_symmetry_space_group_name_Hall 'P 2ac 2ab'
_symmetry_space_group_name_H-M 'P 21 21 21'
_atom_sites_solution_hydrogens geom
_atom_sites_solution_primary direct
_atom_sites_solution_secondary difmap
_audit_conform_dict_location ftp://ftp.iucr.org/pub/cif_core.dic
_audit_conform_dict_name cif_core.dic
_audit_conform_dict_version 2.3
_audit_creation_date 2006-12-19T17:12:12-00:00
_audit_creation_method 'WinGX routine CIF_UPDATE'
_cell_angle_alpha 90
_cell_angle_beta 90
_cell_angle_gamma 90
_cell_formula_units_Z 4
_cell_length_a 17.9792(2)
_cell_length_b 19.2948(3)
_cell_length_c 30.5090(5)
_cell_measurement_reflns_used 8867
_cell_measurement_temperature 150(2)
_cell_measurement_theta_max 25.028
_cell_measurement_theta_min 2.037
_cell_measurement_wavelength 0.71073
_cell_volume 10583.7(3)
_computing_cell_refinement 'HKL Scalepack (Otwinowski & Minor 1997)'
_computing_data_collection 'Collect (Nonius BV, 1997-2000)'
_computing_data_reduction 'HKL Denzo and Scalepack (Otwinowski & Minor 1997)'
_computing_molecular_graphics 'Ortep-3 for Windows (Farrugia, 1997)'
_computing_publication_material 'WinGX publication routines (Farrugia, 1999)'
_computing_structure_refinement 'SHELXL-97 (Sheldrick, 1997)'
_computing_structure_solution 'SHELXS-97 (Sheldrick, 1997)'
_diffrn_ambient_temperature 150(2)
_diffrn_detector 'CCD plate'
_diffrn_detector_area_resol_mean 9
_diffrn_measured_fraction_theta_full 0.998
_diffrn_measured_fraction_theta_max 0.998
_diffrn_measurement_device '95mm CCD camera on \k-goniostat'
_diffrn_measurement_device_type 'Nonius KappaCCD'
_diffrn_measurement_method 'phi and omega scans'
_diffrn_orient_matrix_type 'by Nonius Collect from scalepack cell'
_diffrn_orient_matrix_UB_11 -0.355303E-1
_diffrn_orient_matrix_UB_12 -0.231575E-1
_diffrn_orient_matrix_UB_13 0.359846E-1
_diffrn_orient_matrix_UB_21 0.231777E-1
_diffrn_orient_matrix_UB_22 0.250493E-1
_diffrn_orient_matrix_UB_23 0.390053E-1
_diffrn_orient_matrix_UB_31 -0.02052
_diffrn_orient_matrix_UB_32 0.252417E-1
_diffrn_orient_matrix_UB_33 -0.40169E-2
_diffrn_radiation_monochromator graphite
_diffrn_radiation_probe x-ray
_diffrn_radiation_type MoK\a
_diffrn_radiation_wavelength 0.71073
_diffrn_reflns_av_R_equivalents 0.080
_diffrn_reflns_limit_h_max 21
_diffrn_reflns_limit_h_min -21
_diffrn_reflns_limit_k_max 22
_diffrn_reflns_limit_k_min -22
_diffrn_reflns_limit_l_max 36
_diffrn_reflns_limit_l_min -36
_diffrn_reflns_number 79409
_diffrn_reflns_theta_full 24.98
_diffrn_reflns_theta_max 24.98
_diffrn_reflns_theta_min 2.04
_diffrn_source 'Enraf Nonius FR590'
_exptl_absorpt_coefficient_mu 1.141
_exptl_absorpt_correction_type none
_exptl_crystal_colour yellow
_exptl_crystal_density_diffrn 1.097
_exptl_crystal_density_method 'not measured'
_exptl_crystal_description 'rectangular block'
_exptl_crystal_F_000 3700
_exptl_crystal_size_max 0.38
_exptl_crystal_size_mid 0.23
_exptl_crystal_size_min 0.19
_refine_diff_density_max 1.675
_refine_diff_density_min -0.571
_refine_diff_density_rms 0.099
_refine_ls_abs_structure_details 'Flack H D (1983), Acta Cryst. A39, 876-881'
_refine_ls_abs_structure_Flack 0.068(7)
_refine_ls_extinction_method none
_refine_ls_goodness_of_fit_ref 1.091
_refine_ls_hydrogen_treatment constr
_refine_ls_matrix_type full
_refine_ls_number_parameters 1069
_refine_ls_number_reflns 18343
_refine_ls_number_restraints 42
_refine_ls_restrained_S_all 1.095
_refine_ls_R_factor_all 0.0803
_refine_ls_R_factor_gt 0.0697
_refine_ls_shift/su_max 0.029
_refine_ls_shift/su_mean 0.001
_refine_ls_structure_factor_coef Fsqd
_refine_ls_weighting_details 'w=1/[\s^2^(Fo^2^)+(0.0753P)^2^+41.9136P] where P=(Fo^2^+2Fc^2^)/3'
_refine_ls_weighting_scheme calc
_refine_ls_wR_factor_gt 0.1877
_refine_ls_wR_factor_ref 0.1923
_reflns_number_gt 16138
_reflns_number_total 18343
_reflns_threshold_expression >2sigma(I)
_cod_data_source_file jo071076h-File001.cif
_cod_data_source_block RajanBabu1379b
_cod_original_formula_sum 'C107.50 H126 N4 O6 Y2'
_cod_database_code 4022966

loop_
_symmetry_equiv_pos_as_xyz
'x, y, z'
'-x+1/2, -y, z+1/2'
'x+1/2, -y+1/2, -z'
'-x, y+1/2, -z+1/2'

loop_
_atom_site_label
_atom_site_type_symbol
_atom_site_fract_x
_atom_site_fract_y
_atom_site_fract_z
_atom_site_U_iso_or_equiv
_atom_site_adp_type
_atom_site_occupancy
_atom_site_symmetry_multiplicity
_atom_site_calc_flag
_atom_site_refinement_flags
_atom_site_disorder_assembly
_atom_site_disorder_group
C1 C 0.8158(4) 1.1632(3) 0.9825(2) 0.0324(16) Uani 1 1 d . . .
C2 C 0.8267(4) 1.2252(4) 1.0075(2) 0.0339(16) Uani 1 1 d . . .
C3 C 0.7938(4) 1.2856(4) 0.9923(2) 0.0378(17) Uani 1 1 d . . .
H3 H 0.8013 1.3268 1.0088 0.045 Uiso 1 1 calc R . .
C4 C 0.7501(4) 1.2897(4) 0.9543(3) 0.0392(17) Uani 1 1 d . . .
C5 C 0.7389(4) 1.2301(4) 0.9310(2) 0.0351(16) Uani 1 1 d . . .
H5 H 0.7085 1.231 0.9055 0.042 Uiso 1 1 calc R . .
C6 C 0.7719(3) 1.1673(3) 0.9443(2) 0.0277(14) Uani 1 1 d . . .
C7 C 0.7601(3) 1.1080(3) 0.9158(2) 0.0264(14) Uani 1 1 d . . .
H7 H 0.7246 1.1135 0.8931 0.032 Uiso 1 1 calc R . .
C8 C 0.8712(4) 1.2225(3) 1.0509(2) 0.0351(15) Uani 1 1 d . . .
C9 C 0.8792(5) 1.2946(4) 1.0712(3) 0.052(2) Uani 1 1 d . . .
H9A H 0.8298 1.3141 1.0768 0.079 Uiso 1 1 calc R . .
H9B H 0.9065 1.3249 1.0511 0.079 Uiso 1 1 calc R . .
H9C H 0.9066 1.291 1.0989 0.079 Uiso 1 1 calc R . .
C10 C 0.9502(5) 1.1938(4) 1.0444(3) 0.046(2) Uani 1 1 d . . .
H10A H 0.9776 1.2239 1.0242 0.069 Uiso 1 1 calc R . .
H10B H 0.9473 1.1469 1.0321 0.069 Uiso 1 1 calc R . .
H10C H 0.9759 1.1923 1.0727 0.069 Uiso 1 1 calc R . .
C11 C 0.8292(5) 1.1759(5) 1.0839(3) 0.0459(19) Uani 1 1 d . . .
H11A H 0.8588 1.1713 1.1107 0.069 Uiso 1 1 calc R . .
H11B H 0.8212 1.1301 1.071 0.069 Uiso 1 1 calc R . .
H11C H 0.7811 1.197 1.091 0.069 Uiso 1 1 calc R . .
C12 C 0.7136(5) 1.3596(4) 0.9413(3) 0.0429(18) Uani 1 1 d . . .
C13 C 0.7750(6) 1.4137(4) 0.9345(4) 0.066(3) Uani 1 1 d . . .
H13A H 0.8107 1.3967 0.9128 0.099 Uiso 1 1 calc R . .
H13B H 0.8007 1.4219 0.9624 0.099 Uiso 1 1 calc R . .
H13C H 0.7529 1.4572 0.9242 0.099 Uiso 1 1 calc R . .
C14 C 0.6628(6) 1.3840(5) 0.9787(3) 0.061(2) Uani 1 1 d . . .
H14A H 0.6412 1.4291 0.9711 0.091 Uiso 1 1 calc R . .
H14B H 0.6919 1.3884 1.0057 0.091 Uiso 1 1 calc R . .
H14C H 0.6228 1.3502 0.9831 0.091 Uiso 1 1 calc R . .
C15 C 0.6674(6) 1.3525(4) 0.8997(3) 0.063(3) Uani 1 1 d . . .
H15A H 0.6986 1.3343 0.8761 0.094 Uiso 1 1 calc R . .
H15B H 0.6478 1.398 0.8913 0.094 Uiso 1 1 calc R . .
H15C H 0.626 1.3206 0.9051 0.094 Uiso 1 1 calc R . .
C16 C 0.7734(3) 0.9949(4) 0.88810(19) 0.0290(14) Uani 1 1 d . . .
C17 C 0.8159(4) 0.9853(3) 0.8500(2) 0.0323(15) Uani 1 1 d . . .
H17 H 0.8522 1.0188 0.8421 0.039 Uiso 1 1 calc R . .
C18 C 0.8058(4) 0.9283(4) 0.8241(2) 0.0369(17) Uani 1 1 d . . .
H18 H 0.835 0.9224 0.7984 0.044 Uiso 1 1 calc R . .
C19 C 0.7531(4) 0.8796(4) 0.8351(2) 0.0396(18) Uani 1 1 d . . .
C20 C 0.7404(5) 0.8176(5) 0.8099(3) 0.049(2) Uani 1 1 d . . .
H20 H 0.771 0.8098 0.7851 0.059 Uiso 1 1 calc R . .
C21 C 0.6875(5) 0.7697(4) 0.8193(3) 0.048(2) Uani 1 1 d . . .
H21 H 0.6825 0.7286 0.8025 0.057 Uiso 1 1 calc R . .
C22 C 0.6399(5) 0.7837(4) 0.8555(3) 0.0456(19) Uani 1 1 d . . .
H22 H 0.6011 0.752 0.8622 0.055 Uiso 1 1 calc R . .
C23 C 0.6483(4) 0.8416(4) 0.8809(2) 0.0343(16) Uani 1 1 d . . .
H23 H 0.6156 0.8487 0.905 0.041 Uiso 1 1 calc R . .
C24 C 0.7044(4) 0.8910(4) 0.8723(2) 0.0299(15) Uani 1 1 d . . .
C25 C 0.7178(4) 0.9493(3) 0.8994(2) 0.0296(14) Uani 1 1 d . . .
C26 C 0.6706(3) 0.9618(3) 0.9389(2) 0.0264(13) Uani 1 1 d . . .
C27 C 0.6936(3) 0.9513(3) 0.9806(2) 0.0269(14) Uani 1 1 d . . .
C28 C 0.6442(4) 0.9616(4) 1.0167(2) 0.0372(16) Uani 1 1 d . . .
H28 H 0.6612 0.9537 1.0458 0.045 Uiso 1 1 calc R . .
C29 C 0.5707(4) 0.9832(3) 1.0095(2) 0.0361(16) Uani 1 1 d . . .
H29 H 0.5385 0.9906 1.0337 0.043 Uiso 1 1 calc R . .
C30 C 0.5448(4) 0.9940(3) 0.9671(2) 0.0356(16) Uani 1 1 d . . .
C31 C 0.4698(4) 1.0163(4) 0.9593(3) 0.0462(19) Uani 1 1 d . . .
H31 H 0.4363 1.0207 0.9832 0.055 Uiso 1 1 calc R . .
C32 C 0.4464(5) 1.0311(5) 0.9178(3) 0.050(2) Uani 1 1 d . . .
H32 H 0.3974 1.0476 0.9128 0.06 Uiso 1 1 calc R . .
C33 C 0.4959(5) 1.0217(5) 0.8824(3) 0.054(2) Uani 1 1 d . . .
H33 H 0.4789 1.0307 0.8534 0.065 Uiso 1 1 calc R . .
C34 C 0.5666(4) 1.0002(4) 0.8884(2) 0.0395(16) Uani 1 1 d . . .
H34 H 0.5983 0.9946 0.8637 0.047 Uiso 1 1 calc R . .
C35 C 0.5944(4) 0.9859(4) 0.9312(2) 0.0348(16) Uani 1 1 d . . .
C36 C 0.7708(4) 0.8797(4) 1.0193(2) 0.0335(15) Uani 1 1 d . . .
H36 H 0.7272 0.8519 1.0205 0.04 Uiso 1 1 calc R . .
C37 C 0.8311(4) 0.8580(3) 1.0480(2) 0.0287(14) Uani 1 1 d . . .
C38 C 0.8187(4) 0.7948(4) 1.0707(2) 0.0350(16) Uani 1 1 d . . .
H38 H 0.7782 0.7659 1.0627 0.042 Uiso 1 1 calc R . .
C39 C 0.8654(4) 0.7756(4) 1.1043(2) 0.0369(16) Uani 1 1 d . A .
C40 C 0.9227(4) 0.8216(4) 1.1163(2) 0.0359(16) Uani 1 1 d . . .
H40 H 0.9538 0.8086 1.1402 0.043 Uiso 1 1 calc R . .
C41 C 0.9372(4) 0.8849(4) 1.0958(2) 0.0316(15) Uani 1 1 d . . .
C42 C 0.8915(4) 0.9020(4) 1.0587(2) 0.0328(15) Uani 1 1 d . . .
C43 C 0.8536(4) 0.7077(4) 1.1300(3) 0.054(2) Uani 1 1 d D . .
C44 C 0.7877(6) 0.6673(7) 1.1138(4) 0.052(4) Uiso 0.651(17) 1 d PD A 1
H44A H 0.7431 0.6965 1.115 0.078 Uiso 0.651(17) 1 calc PR A 1
H44B H 0.7805 0.6263 1.1323 0.078 Uiso 0.651(17) 1 calc PR A 1
H44C H 0.7964 0.6526 1.0835 0.078 Uiso 0.651(17) 1 calc PR A 1
C45 C 0.8358(8) 0.7273(8) 1.1785(4) 0.060(4) Uiso 0.651(17) 1 d PD A 1
H45A H 0.7894 0.7538 1.1796 0.09 Uiso 0.651(17) 1 calc PR A 1
H45B H 0.8765 0.7554 1.1904 0.09 Uiso 0.651(17) 1 calc PR A 1
H45C H 0.8305 0.6849 1.1959 0.09 Uiso 0.651(17) 1 calc PR A 1
C46 C 0.9247(7) 0.6676(7) 1.1298(5) 0.063(5) Uiso 0.651(17) 1 d PD A 1
H46A H 0.965 0.6969 1.141 0.094 Uiso 0.651(17) 1 calc PR A 1
H46B H 0.9363 0.653 1.0998 0.094 Uiso 0.651(17) 1 calc PR A 1
H46C H 0.9195 0.6266 1.1485 0.094 Uiso 0.651(17) 1 calc PR A 1
C44A C 0.8876(18) 0.663(2) 1.0936(11) 0.16(2) Uiso 0.349(17) 1 d PD A 2
H44D H 0.8586 0.6681 1.0666 0.245 Uiso 0.349(17) 1 calc PR A 2
H44E H 0.8869 0.6139 1.1026 0.245 Uiso 0.349(17) 1 calc PR A 2
H44F H 0.9391 0.6771 1.0883 0.245 Uiso 0.349(17) 1 calc PR A 2
C45A C 0.7733(8) 0.6862(14) 1.1352(9) 0.054(7) Uiso 0.349(17) 1 d PD A 2
H45D H 0.7477 0.6904 1.107 0.081 Uiso 0.349(17) 1 calc PR A 2
H45E H 0.7491 0.7163 1.1568 0.081 Uiso 0.349(17) 1 calc PR A 2
H45F H 0.7711 0.638 1.1453 0.081 Uiso 0.349(17) 1 calc PR A 2
C46A C 0.8981(14) 0.700(2) 1.1706(7) 0.095(13) Uiso 0.349(17) 1 d PD A 2
H46D H 0.9494 0.7153 1.165 0.142 Uiso 0.349(17) 1 calc PR A 2
H46E H 0.8979 0.6519 1.1801 0.142 Uiso 0.349(17) 1 calc PR A 2
H46F H 0.8765 0.7295 1.1937 0.142 Uiso 0.349(17) 1 calc PR A 2
C47 C 0.9993(4) 0.9340(4) 1.1115(2) 0.0400(17) Uani 1 1 d . . .
C48 C 0.9649(5) 1.0066(4) 1.1215(3) 0.053(2) Uani 1 1 d . . .
H48A H 0.9454 1.0269 1.0943 0.079 Uiso 1 1 calc R . .
H48B H 1.0032 1.0371 1.1337 0.079 Uiso 1 1 calc R . .
H48C H 0.9243 1.0015 1.1427 0.079 Uiso 1 1 calc R . .
C49 C 1.0592(4) 0.9405(4) 1.0760(3) 0.051(2) Uani 1 1 d . . .
H49A H 1.078 0.8943 1.0685 0.077 Uiso 1 1 calc R . .
H49B H 1.1001 0.9692 1.0869 0.077 Uiso 1 1 calc R . .
H49C H 1.0377 0.9621 1.0498 0.077 Uiso 1 1 calc R . .
C50 C 1.0382(5) 0.9080(4) 1.1528(3) 0.057(2) Uani 1 1 d . . .
H50A H 1.0015 0.9021 1.1763 0.085 Uiso 1 1 calc R . .
H50B H 1.0758 0.9418 1.162 0.085 Uiso 1 1 calc R . .
H50C H 1.0621 0.8634 1.1467 0.085 Uiso 1 1 calc R . .
C51 C 1.0086(4) 0.9356(4) 0.7935(2) 0.0299(15) Uani 1 1 d . . .
C52 C 1.0078(4) 0.8806(4) 0.7623(2) 0.0402(18) Uani 1 1 d . . .
C53 C 0.9958(4) 0.8965(4) 0.7191(2) 0.0404(18) Uani 1 1 d . . .
H53 H 0.9954 0.8593 0.6987 0.049 Uiso 1 1 calc R . .
C54 C 0.9840(4) 0.9637(4) 0.7026(2) 0.0386(16) Uani 1 1 d . . .
C55 C 0.9834(4) 1.0168(4) 0.7331(2) 0.0376(17) Uani 1 1 d . . .
H55 H 0.9737 1.0628 0.7237 0.045 Uiso 1 1 calc R . .
C56 C 0.9969(4) 1.0041(4) 0.7780(2) 0.0309(14) Uani 1 1 d . . .
C57 C 1.0018(4) 1.0639(3) 0.8065(2) 0.0296(15) Uani 1 1 d . . .
H57 H 0.9899 1.1074 0.7937 0.036 Uiso 1 1 calc R . .
C58 C 1.0227(5) 0.8060(4) 0.7776(2) 0.047(2) Uani 1 1 d . . .
C59 C 1.0215(7) 0.7549(4) 0.7400(3) 0.065(3) Uani 1 1 d . . .
H59A H 0.9757 0.7611 0.723 0.098 Uiso 1 1 calc R . .
H59B H 1.0234 0.7076 0.7515 0.098 Uiso 1 1 calc R . .
H59C H 1.0646 0.763 0.721 0.098 Uiso 1 1 calc R . .
C60 C 1.0967(5) 0.7990(4) 0.7998(3) 0.053(2) Uani 1 1 d . . .
H60A H 1.1358 0.8166 0.7804 0.08 Uiso 1 1 calc R . .
H60B H 1.1062 0.75 0.8064 0.08 Uiso 1 1 calc R . .
H60C H 1.0965 0.8257 0.8271 0.08 Uiso 1 1 calc R . .
C61 C 0.9640(6) 0.7833(4) 0.8107(3) 0.059(2) Uani 1 1 d . . .
H61A H 0.9654 0.8141 0.8362 0.088 Uiso 1 1 calc R . .
H61B H 0.9741 0.7356 0.82 0.088 Uiso 1 1 calc R . .
H61C H 0.9146 0.7856 0.7971 0.088 Uiso 1 1 calc R . .
C62 C 0.9764(5) 0.9763(4) 0.6531(2) 0.049(2) Uani 1 1 d . . .
C63 C 0.9119(6) 0.9342(5) 0.6354(3) 0.057(2) Uani 1 1 d . . .
H63A H 0.8675 0.9429 0.6532 0.085 Uiso 1 1 calc R . .
H63B H 0.9243 0.8848 0.6365 0.085 Uiso 1 1 calc R . .
H63C H 0.9021 0.9477 0.6049 0.085 Uiso 1 1 calc R . .
C64 C 1.0468(6) 0.9541(6) 0.6300(3) 0.074(3) Uani 1 1 d . . .
H64A H 1.0415 0.962 0.5984 0.112 Uiso 1 1 calc R . .
H64B H 1.0557 0.9047 0.6355 0.112 Uiso 1 1 calc R . .
H64C H 1.0889 0.9811 0.6412 0.112 Uiso 1 1 calc R . .
C65 C 0.9592(6) 1.0525(4) 0.6431(3) 0.058(2) Uani 1 1 d . . .
H65A H 0.9177 1.068 0.6614 0.087 Uiso 1 1 calc R . .
H65B H 0.9458 1.0573 0.6121 0.087 Uiso 1 1 calc R . .
H65C H 1.0032 1.0808 0.6493 0.087 Uiso 1 1 calc R . .
C66 C 1.0183(4) 1.1296(3) 0.8700(2) 0.0286(14) Uani 1 1 d . . .
C67 C 0.9487(4) 1.1622(3) 0.8760(2) 0.0302(15) Uani 1 1 d . . .
H67 H 0.906 1.144 0.8617 0.036 Uiso 1 1 calc R . .
C68 C 0.9418(4) 1.2204(3) 0.9023(2) 0.0348(15) Uani 1 1 d . . .
H68 H 0.8948 1.2423 0.9059 0.042 Uiso 1 1 calc R . .
C69 C 1.0056(4) 1.2471(3) 0.9239(2) 0.0327(15) Uani 1 1 d . . .
C70 C 1.0000(4) 1.3053(4) 0.9517(2) 0.0384(17) Uani 1 1 d . . .
H70 H 0.9529 1.3265 0.956 0.046 Uiso 1 1 calc R . .
C71 C 1.0599(5) 1.3312(4) 0.9723(3) 0.0424(18) Uani 1 1 d . . .
H71 H 1.0548 1.3703 0.991 0.051 Uiso 1 1 calc R . .
C72 C 1.1310(4) 1.3003(3) 0.9661(2) 0.0387(17) Uani 1 1 d . . .
H72 H 1.1735 1.3194 0.9803 0.046 Uiso 1 1 calc R . .
C73 C 1.1383(4) 1.2421(3) 0.9394(2) 0.0340(16) Uani 1 1 d . . .
H73 H 1.1856 1.2209 0.9357 0.041 Uiso 1 1 calc R . .
C74 C 1.0752(4) 1.2148(3) 0.9178(2) 0.0283(14) Uani 1 1 d . . .
C75 C 1.0824(3) 1.1547(3) 0.8891(2) 0.0247(13) Uani 1 1 d . . .
C76 C 1.1571(4) 1.1312(3) 0.8738(2) 0.0274(14) Uani 1 1 d . . .
C77 C 1.1976(4) 1.1788(4) 0.8466(2) 0.0323(15) Uani 1 1 d . . .
C78 C 1.1677(4) 1.2437(3) 0.8342(2) 0.0342(16) Uani 1 1 d . . .
H78 H 1.1182 1.255 0.8423 0.041 Uiso 1 1 calc R . .
C79 C 1.2096(5) 1.2914(4) 0.8103(3) 0.0437(19) Uani 1 1 d . . .
H79 H 1.1891 1.3353 0.8029 0.052 Uiso 1 1 calc R . .
C80 C 1.2824(5) 1.2743(4) 0.7970(3) 0.047(2) Uani 1 1 d . . .
H80 H 1.3111 1.3073 0.7813 0.057 Uiso 1 1 calc R . .
C81 C 1.3119(4) 1.2118(5) 0.8063(3) 0.047(2) Uani 1 1 d . . .
H81 H 1.3606 1.2009 0.7963 0.056 Uiso 1 1 calc R . .
C82 C 1.2706(4) 1.1617(4) 0.8310(2) 0.0372(17) Uani 1 1 d . . .
C83 C 1.2993(4) 1.0956(4) 0.8404(2) 0.0391(17) Uani 1 1 d . . .
H83 H 1.3463 1.0825 0.8288 0.047 Uiso 1 1 calc R . .
C84 C 1.2609(4) 1.0505(4) 0.8656(2) 0.0389(17) Uani 1 1 d . . .
H84 H 1.2816 1.0061 0.8711 0.047 Uiso 1 1 calc R . .
C85 C 1.1901(3) 1.0673(3) 0.8842(2) 0.0257(14) Uani 1 1 d . . .
C86 C 1.2017(4) 0.9886(3) 0.9406(2) 0.0308(15) Uani 1 1 d . . .
H86 H 1.2477 1.0121 0.9446 0.037 Uiso 1 1 calc R . .
C87 C 1.1922(4) 0.9286(4) 0.9670(2) 0.0340(16) Uani 1 1 d . . .
C88 C 1.2456(4) 0.9171(4) 1.0002(2) 0.0329(15) Uani 1 1 d . . .
H88 H 1.283 0.9511 1.0049 0.039 Uiso 1 1 calc R . .
C89 C 1.2458(4) 0.8583(3) 1.0264(2) 0.0302(14) Uani 1 1 d . . .
C90 C 1.1863(3) 0.8111(3) 1.0195(2) 0.0290(14) Uani 1 1 d . . .
H90 H 1.1826 0.7724 1.0387 0.035 Uiso 1 1 calc R . .
C91 C 1.1345(3) 0.8175(3) 0.9875(2) 0.0271(14) Uani 1 1 d . . .
C92 C 1.1356(4) 0.8769(3) 0.9598(2) 0.0306(15) Uani 1 1 d . . .
C93 C 1.3030(4) 0.8483(4) 1.0625(3) 0.0395(17) Uani 1 1 d . . .
C94 C 1.3751(5) 0.8851(5) 1.0526(3) 0.057(2) Uani 1 1 d . . .
H94A H 1.3857 0.8819 1.0212 0.085 Uiso 1 1 calc R . .
H94B H 1.4155 0.8633 1.0692 0.085 Uiso 1 1 calc R . .
H94C H 1.3709 0.9339 1.0611 0.085 Uiso 1 1 calc R . .
C95 C 1.2709(5) 0.8751(5) 1.1060(3) 0.054(2) Uani 1 1 d . . .
H95A H 1.2592 0.9245 1.1032 0.081 Uiso 1 1 calc R . .
H95B H 1.3075 0.8685 1.1294 0.081 Uiso 1 1 calc R . .
H95C H 1.2255 0.8494 1.1131 0.081 Uiso 1 1 calc R . .
C96 C 1.3185(5) 0.7685(4) 1.0691(3) 0.050(2) Uani 1 1 d . . .
H96A H 1.2751 0.7467 1.0827 0.076 Uiso 1 1 calc R . .
H96B H 1.362 0.7625 1.0881 0.076 Uiso 1 1 calc R . .
H96C H 1.3281 0.7469 1.0406 0.076 Uiso 1 1 calc R . .
C97 C 1.0715(4) 0.7637(3) 0.9815(2) 0.0335(16) Uani 1 1 d . . .
C98 C 1.0793(4) 0.7279(4) 0.9362(2) 0.0403(18) Uani 1 1 d . . .
H98A H 1.124 0.6987 0.9361 0.06 Uiso 1 1 calc R . .
H98B H 1.0836 0.7632 0.9133 0.06 Uiso 1 1 calc R . .
H98C H 1.0354 0.6991 0.9306 0.06 Uiso 1 1 calc R . .
C99 C 0.9942(4) 0.7986(4) 0.9849(3) 0.0436(19) Uani 1 1 d . . .
H99A H 0.9554 0.7629 0.9841 0.065 Uiso 1 1 calc R . .
H99B H 0.9874 0.8305 0.9602 0.065 Uiso 1 1 calc R . .
H99C H 0.9909 0.8244 1.0125 0.065 Uiso 1 1 calc R . .
C100 C 1.0737(4) 0.7081(4) 1.0169(3) 0.0395(17) Uani 1 1 d . . .
H10D H 1.1197 0.6812 1.0141 0.059 Uiso 1 1 calc R . .
H10E H 1.0308 0.6773 1.0135 0.059 Uiso 1 1 calc R . .
H10F H 1.072 0.7301 1.0458 0.059 Uiso 1 1 calc R . .
N1 N 0.7927(3) 1.0489(3) 0.91833(18) 0.0307(13) Uani 1 1 d . . .
N2 N 0.7682(3) 0.9321(3) 0.99227(18) 0.0305(12) Uani 1 1 d . . .
N3 N 1.0202(3) 1.0647(3) 0.84691(17) 0.0242(11) Uani 1 1 d . . .
N4 N 1.1567(3) 1.0172(3) 0.91119(17) 0.0284(12) Uani 1 1 d . . .
O1 O 0.8443(3) 1.1051(2) 0.99566(16) 0.0332(11) Uani 1 1 d . . .
O2 O 0.9038(3) 0.9590(2) 1.03604(15) 0.0344(11) Uani 1 1 d . . .
O3 O 1.0197(3) 0.9244(2) 0.83454(14) 0.0332(11) Uani 1 1 d . . .
O4 O 1.0907(3) 0.8847(2) 0.92728(15) 0.0333(11) Uani 1 1 d . . .
O5 O 0.9931(2) 1.0384(2) 0.95376(15) 0.0340(11) Uani 1 1 d . . .
O6 O 0.9175(2) 0.9332(2) 0.92116(15) 0.0305(10) Uani 1 1 d . . .
Y1 Y 0.87908(3) 1.00454(3) 0.97426(2) 0.02742(15) Uani 1 1 d . . .
Y2 Y 1.02991(4) 0.96891(3) 0.89897(2) 0.02737(15) Uani 1 1 d . . .
C1A C 0.8357(6) 0.6239(5) 0.7716(3) 0.068(3) Uiso 1 1 d D . .
H1A1 H 0.8166 0.6646 0.7872 0.102 Uiso 1 1 calc R . .
H1A2 H 0.8442 0.6357 0.7407 0.102 Uiso 1 1 calc R . .
H1A3 H 0.8826 0.609 0.785 0.102 Uiso 1 1 calc R . .
C2A C 0.7812(10) 0.5674(8) 0.7744(6) 0.125(5) Uiso 1 1 d D . .
H2A1 H 0.7334 0.5824 0.7615 0.149 Uiso 1 1 calc R . .
H2A2 H 0.7725 0.5551 0.8055 0.149 Uiso 1 1 calc R . .
C3A C 0.8097(10) 0.5066(9) 0.7505(6) 0.131(5) Uiso 1 1 d D . .
H3A1 H 0.8534 0.4874 0.766 0.157 Uiso 1 1 calc R . .
H3A2 H 0.8257 0.5207 0.7207 0.157 Uiso 1 1 calc R . .
C4A C 0.7509(14) 0.4525(13) 0.7471(8) 0.206(11) Uiso 1 1 d D . .
H4A1 H 0.7047 0.4758 0.7373 0.248 Uiso 1 1 calc R . .
H4A2 H 0.7657 0.4203 0.7234 0.248 Uiso 1 1 calc R . .
C5A C 0.7329(13) 0.4121(12) 0.7839(8) 0.182(9) Uiso 1 1 d D . .
H5A1 H 0.6922 0.3804 0.7765 0.273 Uiso 1 1 calc R . .
H5A2 H 0.7174 0.4425 0.808 0.273 Uiso 1 1 calc R . .
H5A3 H 0.7766 0.3853 0.793 0.273 Uiso 1 1 calc R . .
C1B C 0.4496(16) 0.4269(15) 0.7316(8) 0.104(9) Uiso 0.5 1 d PD . .
H1B1 H 0.4453 0.4765 0.7379 0.156 Uiso 0.5 1 calc PR . .
H1B2 H 0.4002 0.4077 0.7256 0.156 Uiso 0.5 1 calc PR . .
H1B3 H 0.4815 0.4203 0.7058 0.156 Uiso 0.5 1 calc PR . .
C2B C 0.4812(16) 0.3927(11) 0.7680(8) 0.096(8) Uiso 0.5 1 d PD . .
H2B1 H 0.4502 0.405 0.7936 0.116 Uiso 0.5 1 calc PR . .
H2B2 H 0.5305 0.4141 0.7729 0.116 Uiso 0.5 1 calc PR . .
C3B C 0.4924(13) 0.3188(10) 0.7699(7) 0.074(6) Uiso 0.5 1 d PD . .
H3B1 H 0.5284 0.3069 0.7465 0.089 Uiso 0.5 1 calc PR . .
H3B2 H 0.4445 0.2969 0.7617 0.089 Uiso 0.5 1 calc PR . .
C4B C 0.5176(18) 0.2847(14) 0.8093(8) 0.109(9) Uiso 0.5 1 d PD . .
H4B1 H 0.5589 0.313 0.8212 0.131 Uiso 0.5 1 calc PR . .
H4B2 H 0.4764 0.2879 0.8308 0.131 Uiso 0.5 1 calc PR . .
C5B C 0.542(2) 0.2156(16) 0.8095(12) 0.149(14) Uiso 0.5 1 d PD . .
H5B1 H 0.5585 0.203 0.8391 0.223 Uiso 0.5 1 calc PR . .
H5B2 H 0.5832 0.2102 0.7889 0.223 Uiso 0.5 1 calc PR . .
H5B3 H 0.5008 0.1852 0.8008 0.223 Uiso 0.5 1 calc PR . .

loop_
_atom_site_aniso_label
_atom_site_aniso_U_11
_atom_site_aniso_U_22
_atom_site_aniso_U_33
_atom_site_aniso_U_23
_atom_site_aniso_U_13
_atom_site_aniso_U_12
C1 0.037(4) 0.027(3) 0.033(4) -0.001(3) 0.008(3) -0.008(3)
C2 0.032(4) 0.032(4) 0.038(4) -0.003(3) 0.005(3) 0.006(3)
C3 0.050(5) 0.023(3) 0.041(4) -0.005(3) 0.003(3) -0.006(3)
C4 0.033(4) 0.031(4) 0.054(5) 0.003(3) 0.004(3) 0.005(3)
C5 0.034(4) 0.031(4) 0.041(4) 0.000(3) 0.001(3) 0.008(3)
C6 0.021(3) 0.028(3) 0.035(4) 0.001(3) 0.004(3) 0.006(3)
C7 0.022(3) 0.026(3) 0.032(3) 0.000(3) -0.003(3) 0.002(3)
C8 0.042(4) 0.027(3) 0.037(4) -0.003(3) -0.002(3) 0.001(3)
C9 0.061(5) 0.042(4) 0.054(5) -0.009(4) -0.013(4) 0.005(4)
C10 0.054(5) 0.043(4) 0.041(4) 0.000(3) -0.007(4) -0.009(4)
C11 0.046(5) 0.059(5) 0.033(4) -0.001(4) -0.003(3) -0.004(4)
C12 0.046(5) 0.034(4) 0.048(5) 0.003(3) 0.002(4) 0.010(3)
C13 0.072(6) 0.029(4) 0.096(8) 0.014(5) -0.002(6) -0.002(4)
C14 0.071(6) 0.041(5) 0.070(6) -0.003(5) 0.004(5) 0.026(4)
C15 0.092(7) 0.042(5) 0.055(5) 0.005(4) -0.013(5) 0.027(5)
C16 0.028(3) 0.031(3) 0.028(3) 0.001(3) 0.000(3) 0.009(3)
C17 0.030(3) 0.032(4) 0.034(4) 0.004(3) 0.002(3) -0.007(3)
C18 0.029(4) 0.043(4) 0.040(4) -0.005(3) 0.008(3) -0.004(3)
C19 0.033(4) 0.055(5) 0.031(4) -0.008(3) -0.002(3) -0.002(3)
C20 0.044(5) 0.071(6) 0.032(4) -0.013(4) -0.001(3) 0.000(4)
C21 0.055(5) 0.039(4) 0.050(5) -0.010(4) -0.004(4) -0.009(4)
C22 0.046(5) 0.048(5) 0.043(4) -0.004(4) -0.002(4) -0.013(4)
C23 0.032(4) 0.032(4) 0.038(4) 0.000(3) -0.001(3) 0.002(3)
C24 0.027(3) 0.039(4) 0.024(3) -0.005(3) 0.001(3) 0.003(3)
C25 0.032(3) 0.028(3) 0.029(3) -0.001(3) -0.002(3) 0.012(3)
C26 0.026(3) 0.021(3) 0.032(3) -0.001(3) 0.004(3) -0.004(3)
C27 0.018(3) 0.025(3) 0.038(4) 0.000(3) 0.000(3) -0.006(2)
C28 0.041(4) 0.040(4) 0.031(4) 0.004(3) 0.002(3) -0.007(3)
C29 0.035(4) 0.030(4) 0.043(4) -0.007(3) 0.009(3) -0.002(3)
C30 0.036(4) 0.017(3) 0.053(4) -0.004(3) 0.006(3) 0.002(3)
C31 0.030(4) 0.046(5) 0.063(5) -0.006(4) 0.004(4) -0.008(3)
C32 0.043(4) 0.045(4) 0.063(5) -0.004(4) -0.006(4) 0.001(4)
C33 0.043(4) 0.058(6) 0.062(5) -0.001(4) -0.020(4) 0.003(4)
C34 0.044(4) 0.031(3) 0.043(4) -0.002(3) -0.006(3) 0.003(3)
C35 0.026(3) 0.033(4) 0.045(4) -0.005(3) 0.002(3) 0.000(3)
C36 0.030(4) 0.036(4) 0.034(4) -0.001(3) -0.001(3) 0.001(3)
C37 0.023(3) 0.028(3) 0.035(4) 0.006(3) -0.001(3) 0.007(3)
C38 0.039(4) 0.026(4) 0.040(4) 0.004(3) -0.004(3) -0.006(3)
C39 0.037(4) 0.032(4) 0.041(4) 0.009(3) -0.009(3) -0.003(3)
C40 0.038(4) 0.029(4) 0.040(4) 0.004(3) -0.007(3) -0.003(3)
C41 0.030(3) 0.033(4) 0.032(4) 0.001(3) 0.001(3) 0.002(3)
C42 0.035(4) 0.033(4) 0.031(4) -0.002(3) -0.001(3) 0.000(3)
C43 0.065(6) 0.034(4) 0.063(5) 0.016(4) -0.023(4) -0.021(4)
C47 0.045(4) 0.033(4) 0.042(4) -0.003(3) -0.008(3) -0.007(3)
C48 0.054(5) 0.042(4) 0.061(5) -0.014(4) -0.011(4) -0.009(4)
C49 0.033(4) 0.048(5) 0.074(6) -0.010(4) 0.002(4) -0.017(4)
C50 0.058(6) 0.044(5) 0.068(6) 0.001(4) -0.023(5) -0.016(4)
C51 0.030(4) 0.035(4) 0.025(3) -0.005(3) -0.004(3) 0.000(3)
C52 0.052(5) 0.038(4) 0.031(4) -0.007(3) -0.002(3) -0.002(3)
C53 0.052(5) 0.038(4) 0.031(4) -0.012(3) -0.002(3) 0.000(3)
C54 0.043(4) 0.035(4) 0.038(4) -0.001(3) -0.006(3) -0.002(3)
C55 0.043(4) 0.033(4) 0.036(4) -0.001(3) -0.006(3) 0.000(3)
C56 0.034(3) 0.029(3) 0.030(3) -0.002(3) -0.002(3) 0.001(3)
C57 0.035(4) 0.019(3) 0.035(4) 0.004(3) 0.005(3) 0.001(3)
C58 0.073(6) 0.030(4) 0.039(4) -0.007(3) -0.011(4) 0.012(4)
C59 0.106(8) 0.029(4) 0.061(6) -0.011(4) -0.023(6) 0.009(5)
C60 0.063(6) 0.034(4) 0.062(5) -0.002(4) -0.007(4) 0.016(4)
C61 0.074(6) 0.036(4) 0.066(6) 0.011(4) -0.010(5) -0.006(4)
C62 0.075(6) 0.042(4) 0.029(4) -0.001(3) -0.003(4) -0.016(4)
C63 0.074(6) 0.060(5) 0.037(4) 0.001(4) -0.017(4) -0.024(5)
C64 0.101(9) 0.092(8) 0.031(4) -0.003(5) 0.005(5) -0.006(6)
C65 0.090(7) 0.048(5) 0.037(4) -0.005(4) -0.007(5) -0.006(5)
C66 0.036(4) 0.022(3) 0.028(3) 0.004(3) 0.001(3) 0.001(3)
C67 0.020(3) 0.029(3) 0.041(4) 0.002(3) -0.001(3) -0.007(3)
C68 0.033(4) 0.029(3) 0.042(4) 0.002(3) 0.005(3) 0.000(3)
C69 0.045(4) 0.023(3) 0.030(4) -0.004(3) 0.003(3) 0.000(3)
C70 0.043(4) 0.031(4) 0.041(4) 0.004(3) 0.007(3) 0.003(3)
C71 0.058(5) 0.026(3) 0.044(4) -0.009(3) 0.003(4) -0.002(3)
C72 0.041(4) 0.029(3) 0.047(4) -0.007(3) -0.006(3) -0.008(3)
C73 0.042(4) 0.024(3) 0.036(4) 0.000(3) 0.000(3) -0.004(3)
C74 0.037(4) 0.020(3) 0.029(3) 0.000(3) -0.002(3) -0.008(3)
C75 0.027(3) 0.022(3) 0.026(3) 0.004(2) -0.002(3) -0.001(3)
C76 0.031(3) 0.020(3) 0.031(4) -0.002(3) -0.005(3) -0.009(3)
C77 0.029(4) 0.034(4) 0.033(4) 0.000(3) -0.002(3) -0.010(3)
C78 0.047(4) 0.019(3) 0.036(4) -0.001(3) 0.003(3) -0.010(3)
C79 0.055(5) 0.033(4) 0.044(4) 0.006(3) -0.001(4) -0.010(4)
C80 0.051(5) 0.053(5) 0.039(4) 0.009(4) 0.004(4) -0.023(4)
C81 0.033(4) 0.069(6) 0.039(4) 0.006(4) 0.001(3) -0.006(4)
C82 0.032(4) 0.050(5) 0.029(4) -0.002(3) 0.000(3) -0.007(3)
C83 0.026(4) 0.050(5) 0.041(4) 0.002(3) 0.008(3) 0.001(3)
C84 0.036(4) 0.038(4) 0.043(4) -0.002(3) -0.001(3) 0.007(3)
C85 0.016(3) 0.029(3) 0.032(3) -0.001(3) -0.005(3) 0.005(3)
C86 0.030(3) 0.023(3) 0.040(4) 0.001(3) 0.006(3) 0.000(3)
C87 0.036(4) 0.032(4) 0.034(4) 0.000(3) -0.004(3) 0.002(3)
C88 0.025(3) 0.040(4) 0.034(4) -0.002(3) 0.000(3) 0.001(3)
C89 0.026(3) 0.027(3) 0.038(4) 0.000(3) -0.001(3) 0.006(3)
C90 0.026(3) 0.026(3) 0.035(4) 0.002(3) 0.003(3) -0.001(3)
C91 0.023(3) 0.026(3) 0.032(3) -0.001(3) -0.001(3) -0.001(3)
C92 0.034(4) 0.027(3) 0.030(3) 0.001(3) 0.001(3) 0.003(3)
C93 0.036(4) 0.039(4) 0.044(4) 0.004(3) -0.011(3) 0.001(3)
C94 0.033(4) 0.058(5) 0.079(6) 0.016(5) -0.023(4) -0.004(4)
C95 0.066(6) 0.056(5) 0.039(5) 0.000(4) -0.015(4) 0.010(4)
C96 0.047(5) 0.056(5) 0.049(5) 0.003(4) -0.019(4) 0.016(4)
C97 0.038(4) 0.020(3) 0.042(4) 0.004(3) -0.004(3) -0.006(3)
C98 0.039(4) 0.035(4) 0.046(4) -0.002(3) -0.010(3) 0.005(3)
C99 0.028(4) 0.037(4) 0.065(5) 0.005(4) -0.004(4) -0.005(3)
C100 0.034(4) 0.033(4) 0.051(5) 0.006(3) -0.004(3) -0.003(3)
N1 0.029(3) 0.029(3) 0.034(3) -0.005(2) -0.001(2) -0.002(2)
N2 0.024(3) 0.032(3) 0.036(3) 0.009(2) 0.000(2) 0.005(2)
N3 0.018(3) 0.021(3) 0.034(3) 0.001(2) -0.001(2) -0.003(2)
N4 0.036(3) 0.021(3) 0.028(3) -0.003(2) -0.003(2) 0.010(2)
O1 0.033(3) 0.025(2) 0.041(3) 0.000(2) -0.001(2) 0.002(2)
O2 0.037(3) 0.029(2) 0.037(3) 0.011(2) -0.003(2) -0.003(2)
O3 0.048(3) 0.025(2) 0.027(2) -0.0041(18) -0.002(2) -0.005(2)
O4 0.036(3) 0.027(2) 0.036(3) 0.004(2) -0.007(2) -0.001(2)
O5 0.032(2) 0.035(3) 0.035(2) -0.007(2) 0.005(2) -0.012(2)
O6 0.024(2) 0.023(2) 0.044(3) -0.004(2) -0.001(2) 0.0023(18)
Y1 0.0281(3) 0.0223(3) 0.0318(3) 0.0015(3) 0.0002(3) 0.0008(3)
Y2 0.0286(3) 0.0250(3) 0.0286(3) 0.0005(3) -0.0013(3) -0.0001(3)

loop_
_atom_type_symbol
_atom_type_description
_atom_type_scat_dispersion_real
_atom_type_scat_dispersion_imag
_atom_type_scat_source
C C 0.0033 0.0016 'International Tables Vol C Tables 4.2.6.8 and 6.1.1.4'
H H 0 0 'International Tables Vol C Tables 4.2.6.8 and 6.1.1.4'
N N 0.0061 0.0033 'International Tables Vol C Tables 4.2.6.8 and 6.1.1.4'
O O 0.0106 0.006 'International Tables Vol C Tables 4.2.6.8 and 6.1.1.4'
Y Y -2.7962 3.5667 'International Tables Vol C Tables 4.2.6.8 and 6.1.1.4'

loop_
_geom_angle_atom_site_label_1
_geom_angle_atom_site_label_2
_geom_angle_atom_site_label_3
_geom_angle
O1 C1 C6 121.7(6)
O1 C1 C2 120.2(6)
C6 C1 C2 118.1(6)
C3 C2 C1 117.8(7)
C3 C2 C8 122.3(6)
C1 C2 C8 119.9(6)
C2 C3 C4 124.2(7)
C2 C3 H3 117.9
C4 C3 H3 117.9
C5 C4 C3 117.8(7)
C5 C4 C12 122.3(7)
C3 C4 C12 119.9(7)
C4 C5 C6 120.7(7)
C4 C5 H5 119.7
C6 C5 H5 119.7
C1 C6 C5 121.5(6)
C1 C6 C7 122.2(6)
C5 C6 C7 116.3(6)
N1 C7 C6 126.7(6)
N1 C7 H7 116.7
C6 C7 H7 116.7
C9 C8 C10 107.0(7)
C9 C8 C11 108.0(6)
C10 C8 C11 109.0(6)
C9 C8 C2 111.4(6)
C10 C8 C2 112.3(6)
C11 C8 C2 109.0(6)
C8 C9 H9A 109.5
C8 C9 H9B 109.5
H9A C9 H9B 109.5
C8 C9 H9C 109.5
H9A C9 H9C 109.5
H9B C9 H9C 109.5
C8 C10 H10A 109.5
C8 C10 H10B 109.5
H10A C10 H10B 109.5
C8 C10 H10C 109.5
H10A C10 H10C 109.5
H10B C10 H10C 109.5
C8 C11 H11A 109.5
C8 C11 H11B 109.5
H11A C11 H11B 109.5
C8 C11 H11C 109.5
H11A C11 H11C 109.5
H11B C11 H11C 109.5
C15 C12 C13 110.1(8)
C15 C12 C14 108.8(7)
C13 C12 C14 108.5(7)
C15 C12 C4 111.5(6)
C13 C12 C4 108.8(7)
C14 C12 C4 109.1(7)
C12 C13 H13A 109.5
C12 C13 H13B 109.5
H13A C13 H13B 109.5
C12 C13 H13C 109.5
H13A C13 H13C 109.5
H13B C13 H13C 109.5
C12 C14 H14A 109.5
C12 C14 H14B 109.5
H14A C14 H14B 109.5
C12 C14 H14C 109.5
H14A C14 H14C 109.5
H14B C14 H14C 109.5
C12 C15 H15A 109.5
C12 C15 H15B 109.5
H15A C15 H15B 109.5
C12 C15 H15C 109.5
H15A C15 H15C 109.5
H15B C15 H15C 109.5
C25 C16 C17 121.3(6)
C25 C16 N1 118.6(5)
C17 C16 N1 119.8(6)
C18 C17 C16 120.9(6)
C18 C17 H17 119.6
C16 C17 H17 119.6
C17 C18 C19 120.0(7)
C17 C18 H18 120
C19 C18 H18 120
C18 C19 C20 123.1(7)
C18 C19 C24 120.2(7)
C20 C19 C24 116.6(7)
C21 C20 C19 124.3(7)
C21 C20 H20 117.8
C19 C20 H20 117.8
C20 C21 C22 117.2(7)
C20 C21 H21 121.4
C22 C21 H21 121.4
C23 C22 C21 121.9(7)
C23 C22 H22 119.1
C21 C22 H22 119.1
C22 C23 C24 121.6(7)
C22 C23 H23 119.2
C24 C23 H23 119.2
C23 C24 C25 123.3(6)
C23 C24 C19 118.3(6)
C25 C24 C19 118.3(6)
C16 C25 C24 119.0(6)
C16 C25 C26 120.9(6)
C24 C25 C26 120.1(6)
C27 C26 C35 119.0(6)
C27 C26 C25 124.0(6)
C35 C26 C25 117.0(6)
C26 C27 C28 120.9(6)
C26 C27 N2 123.9(6)
C28 C27 N2 115.1(6)
C29 C28 C27 120.3(6)
C29 C28 H28 119.8
C27 C28 H28 119.8
C30 C29 C28 120.4(6)
C30 C29 H29 119.8
C28 C29 H29 119.8
C29 C30 C35 119.3(6)
C29 C30 C31 120.8(7)
C35 C30 C31 119.8(7)
C32 C31 C30 120.3(7)
C32 C31 H31 119.9
C30 C31 H31 119.9
C31 C32 C33 119.3(8)
C31 C32 H32 120.3
C33 C32 H32 120.3
C34 C33 C32 121.9(8)
C34 C33 H33 119
C32 C33 H33 119
C33 C34 C35 121.0(7)
C33 C34 H34 119.5
C35 C34 H34 119.5
C30 C35 C34 117.7(6)
C30 C35 C26 119.8(6)
C34 C35 C26 122.5(6)
N2 C36 C37 129.0(7)
N2 C36 H36 115.5
C37 C36 H36 115.5
C42 C37 C38 121.4(6)
C42 C37 C36 122.5(6)
C38 C37 C36 115.1(6)
C39 C38 C37 120.0(6)
C39 C38 H38 120
C37 C38 H38 120
C38 C39 C40 118.1(6)
C38 C39 C43 121.6(6)
C40 C39 C43 120.2(6)
C41 C40 C39 124.7(7)
C41 C40 H40 117.6
C39 C40 H40 117.6
C40 C41 C42 116.5(6)
C40 C41 C47 122.2(6)
C42 C41 C47 121.2(6)
O2 C42 C37 120.6(6)
O2 C42 C41 120.5(6)
C37 C42 C41 118.9(6)
C46 C43 C44 113.9(8)
C46A C43 C45A 113.6(12)
C46A C43 C44A 109.7(13)
C45A C43 C44A 107.6(12)
C46A C43 C39 115.5(15)
C46 C43 C39 108.7(8)
C44 C43 C39 112.5(8)
C45A C43 C39 114.7(11)
C44A C43 C39 93(2)
C46 C43 C45 107.7(8)
C44 C43 C45 106.0(8)
C39 C43 C45 107.7(8)
C43 C44 H44A 109.5
C43 C44 H44B 109.5
H44A C44 H44B 109.5
C43 C44 H44C 109.5
H44A C44 H44C 109.5
H44B C44 H44C 109.5
C43 C45 H45A 109.5
C43 C45 H45B 109.5
H45A C45 H45B 109.5
C43 C45 H45C 109.5
H45A C45 H45C 109.5
H45B C45 H45C 109.5
C43 C46 H46A 109.5
C43 C46 H46B 109.5
H46A C46 H46B 109.5
C43 C46 H46C 109.5
H46A C46 H46C 109.5
H46B C46 H46C 109.5
C43 C44A H44D 109.5
C43 C44A H44E 109.5
H44D C44A H44E 109.5
C43 C44A H44F 109.4
H44D C44A H44F 109.5
H44E C44A H44F 109.5
C43 C45A H45D 109.4
C43 C45A H45E 109.5
H45D C45A H45E 109.5
C43 C45A H45F 109.5
H45D C45A H45F 109.5
H45E C45A H45F 109.5
C43 C46A H46D 109.5
C43 C46A H46E 109.5
H46D C46A H46E 109.5
C43 C46A H46F 109.4
H46D C46A H46F 109.5
H46E C46A H46F 109.5
C50 C47 C49 106.8(7)
C50 C47 C41 112.7(6)
C49 C47 C41 109.8(6)
C50 C47 C48 108.4(6)
C49 C47 C48 110.1(6)
C41 C47 C48 109.0(6)
C47 C48 H48A 109.5
C47 C48 H48B 109.5
H48A C48 H48B 109.5
C47 C48 H48C 109.5
H48A C48 H48C 109.5
H48B C48 H48C 109.5
C47 C49 H49A 109.5
C47 C49 H49B 109.5
H49A C49 H49B 109.5
C47 C49 H49C 109.5
H49A C49 H49C 109.5
H49B C49 H49C 109.5
C47 C50 H50A 109.5
C47 C50 H50B 109.5
H50A C50 H50B 109.5
C47 C50 H50C 109.5
H50A C50 H50C 109.5
H50B C50 H50C 109.5
O3 C51 C56 120.2(6)
O3 C51 C52 121.7(6)
C56 C51 C52 118.0(6)
C53 C52 C51 118.5(7)
C53 C52 C58 122.0(6)
C51 C52 C58 119.5(6)
C52 C53 C54 125.0(7)
C52 C53 H53 117.5
C54 C53 H53 117.5
C55 C54 C53 116.2(6)
C55 C54 C62 122.9(7)
C53 C54 C62 120.8(6)
C54 C55 C56 121.6(6)
C54 C55 H55 119.2
C56 C55 H55 119.2
C55 C56 C51 120.6(6)
C55 C56 C57 117.1(6)
C51 C56 C57 122.2(6)
N3 C57 C56 127.3(6)
N3 C57 H57 116.4
C56 C57 H57 116.4
C60 C58 C59 107.2(8)
C60 C58 C61 106.9(7)
C59 C58 C61 107.8(8)
C60 C58 C52 112.1(7)
C59 C58 C52 112.1(6)
C61 C58 C52 110.5(7)
C58 C59 H59A 109.5
C58 C59 H59B 109.5
H59A C59 H59B 109.5
C58 C59 H59C 109.5
H59A C59 H59C 109.5
H59B C59 H59C 109.5
C58 C60 H60A 109.5
C58 C60 H60B 109.5
H60A C60 H60B 109.5
C58 C60 H60C 109.5
H60A C60 H60C 109.5
H60B C60 H60C 109.5
C58 C61 H61A 109.5
C58 C61 H61B 109.5
H61A C61 H61B 109.5
C58 C61 H61C 109.5
H61A C61 H61C 109.5
H61B C61 H61C 109.5
C64 C62 C63 108.8(7)
C64 C62 C65 110.4(8)
C63 C62 C65 106.7(8)
C64 C62 C54 109.8(7)
C63 C62 C54 109.5(7)
C65 C62 C54 111.5(6)
C62 C63 H63A 109.5
C62 C63 H63B 109.5
H63A C63 H63B 109.5
C62 C63 H63C 109.5
H63A C63 H63C 109.5
H63B C63 H63C 109.5
C62 C64 H64A 109.5
C62 C64 H64B 109.5
H64A C64 H64B 109.5
C62 C64 H64C 109.5
H64A C64 H64C 109.5
H64B C64 H64C 109.5
C62 C65 H65A 109.5
C62 C65 H65B 109.5
H65A C65 H65B 109.5
C62 C65 H65C 109.5
H65A C65 H65C 109.5
H65B C65 H65C 109.5
C75 C66 C67 122.0(6)
C75 C66 N3 119.5(6)
C67 C66 N3 118.2(6)
C68 C67 C66 121.0(6)
C68 C67 H67 119.5
C66 C67 H67 119.5
C67 C68 C69 119.3(6)
C67 C68 H68 120.3
C69 C68 H68 120.3
C74 C69 C70 119.5(6)
C74 C69 C68 119.8(6)
C70 C69 C68 120.7(7)
C71 C70 C69 121.4(7)
C71 C70 H70 119.3
C69 C70 H70 119.3
C70 C71 C72 120.2(7)
C70 C71 H71 119.9
C72 C71 H71 119.9
C73 C72 C71 120.0(7)
C73 C72 H72 120
C71 C72 H72 120
C72 C73 C74 119.8(7)
C72 C73 H73 120.1
C74 C73 H73 120.1
C69 C74 C73 119.0(6)
C69 C74 C75 120.6(6)
C73 C74 C75 120.4(6)
C66 C75 C74 117.3(6)
C66 C75 C76 120.8(5)
C74 C75 C76 120.6(5)
C85 C76 C77 118.4(6)
C85 C76 C75 125.2(6)
C77 C76 C75 116.3(6)
C78 C77 C82 117.5(6)
C78 C77 C76 121.8(6)
C82 C77 C76 120.6(6)
C79 C78 C77 121.3(7)
C79 C78 H78 119.3
C77 C78 H78 119.3
C78 C79 C80 119.7(7)
C78 C79 H79 120.2
C80 C79 H79 120.2
C81 C80 C79 121.1(7)
C81 C80 H80 119.4
C79 C80 H80 119.4
C80 C81 C82 120.6(8)
C80 C81 H81 119.7
C82 C81 H81 119.7
C83 C82 C81 122.0(7)
C83 C82 C77 118.5(7)
C81 C82 C77 119.6(7)
C84 C83 C82 120.8(7)
C84 C83 H83 119.6
C82 C83 H83 119.6
C83 C84 C85 122.3(7)
C83 C84 H84 118.8
C85 C84 H84 118.8
C76 C85 N4 123.7(6)
C76 C85 C84 119.1(6)
N4 C85 C84 117.2(6)
N4 C86 C87 130.4(6)
N4 C86 H86 114.8
C87 C86 H86 114.8
C88 C87 C86 116.9(6)
C88 C87 C92 118.6(6)
C86 C87 C92 124.3(6)
C89 C88 C87 122.9(7)
C89 C88 H88 118.5
C87 C88 H88 118.5
C88 C89 C90 115.9(6)
C88 C89 C93 121.6(6)
C90 C89 C93 122.4(6)
C91 C90 C89 124.5(6)
C91 C90 H90 117.8
C89 C90 H90 117.8
C90 C91 C92 119.4(6)
C90 C91 C97 121.8(6)
C92 C91 C97 118.7(6)
O4 C92 C91 122.9(6)
O4 C92 C87 118.6(6)
C91 C92 C87 118.5(6)
C94 C93 C89 112.2(6)
C94 C93 C95 109.7(7)
C89 C93 C95 109.2(6)
C94 C93 C96 109.5(7)
C89 C93 C96 109.7(6)
C95 C93 C96 106.5(7)
C93 C94 H94A 109.5
C93 C94 H94B 109.5
H94A C94 H94B 109.5
C93 C94 H94C 109.5
H94A C94 H94C 109.5
H94B C94 H94C 109.5
C93 C95 H95A 109.5
C93 C95 H95B 109.5
H95A C95 H95B 109.5
C93 C95 H95C 109.5
H95A C95 H95C 109.5
H95B C95 H95C 109.5
C93 C96 H96A 109.5
C93 C96 H96B 109.5
H96A C96 H96B 109.5
C93 C96 H96C 109.5
H96A C96 H96C 109.5
H96B C96 H96C 109.5
C100 C97 C91 111.8(6)
C100 C97 C99 106.4(6)
C91 C97 C99 111.0(5)
C100 C97 C98 108.4(6)
C91 C97 C98 109.7(6)
C99 C97 C98 109.5(6)
C97 C98 H98A 109.5
C97 C98 H98B 109.5
H98A C98 H98B 109.5
C97 C98 H98C 109.5
H98A C98 H98C 109.5
H98B C98 H98C 109.5
C97 C99 H99A 109.5
C97 C99 H99B 109.5
H99A C99 H99B 109.5
C97 C99 H99C 109.5
H99A C99 H99C 109.5
H99B C99 H99C 109.5
C97 C100 H10D 109.5
C97 C100 H10E 109.5
H10D C100 H10E 109.5
C97 C100 H10F 109.5
H10D C100 H10F 109.5
H10E C100 H10F 109.5
C7 N1 C16 119.8(6)
C7 N1 Y1 129.6(4)
C16 N1 Y1 110.2(4)
C36 N2 C27 112.9(6)
C36 N2 Y1 123.0(4)
C27 N2 Y1 123.2(4)
C57 N3 C66 118.5(5)
C57 N3 Y2 129.6(4)
C66 N3 Y2 110.0(4)
C86 N4 C85 115.0(5)
C86 N4 Y2 120.2(4)
C85 N4 Y2 124.1(4)
C1 O1 Y1 143.6(4)
C42 O2 Y1 140.7(4)
C51 O3 Y2 146.6(4)
C92 O4 Y2 136.1(4)
Y1 O5 Y2 107.65(18)
Y1 O6 Y2 107.96(18)
O2 Y1 O1 99.51(18)
O2 Y1 O6 108.85(18)
O1 Y1 O6 150.42(18)
O2 Y1 O5 100.17(18)
O1 Y1 O5 95.03(18)
O6 Y1 O5 72.22(16)
O2 Y1 N1 152.89(19)
O1 Y1 N1 73.24(18)
O6 Y1 N1 84.68(17)
O5 Y1 N1 106.41(18)
O2 Y1 N2 74.97(18)
O1 Y1 N2 101.95(19)
O6 Y1 N2 93.54(18)
O5 Y1 N2 162.86(18)
N1 Y1 N2 80.98(18)
O2 Y1 Y2 109.11(13)
O1 Y1 Y2 125.77(13)
O6 Y1 Y2 36.05(11)
O5 Y1 Y2 36.19(12)
N1 Y1 Y2 95.69(13)
N2 Y1 Y2 129.19(13)
O4 Y2 O3 96.26(18)
O4 Y2 O6 96.02(17)
O3 Y2 O6 94.37(18)
O4 Y2 O5 107.69(18)
O3 Y2 O5 153.36(18)
O6 Y2 O5 72.11(16)
O4 Y2 N3 150.84(18)
O3 Y2 N3 72.70(16)
O6 Y2 N3 111.41(17)
O5 Y2 N3 90.62(18)
O4 Y2 N4 75.87(17)
O3 Y2 N4 111.34(18)
O6 Y2 N4 153.58(17)
O5 Y2 N4 86.26(16)
N3 Y2 N4 83.10(17)
O4 Y2 Y1 105.70(13)
O3 Y2 Y1 126.24(14)
O6 Y2 Y1 35.99(11)
O5 Y2 Y1 36.15(11)
N3 Y2 Y1 102.42(12)
N4 Y2 Y1 121.32(12)
C2A C1A H1A1 109.5
C2A C1A H1A2 109.5
H1A1 C1A H1A2 109.5
C2A C1A H1A3 109.5
H1A1 C1A H1A3 109.5
H1A2 C1A H1A3 109.5
C1A C2A C3A 109.4(14)
C1A C2A H2A1 109.8
C3A C2A H2A1 109.8
C1A C2A H2A2 109.8
C3A C2A H2A2 109.8
H2A1 C2A H2A2 108.3
C2A C3A C4A 110.3(16)
C2A C3A H3A1 109.6
C4A C3A H3A1 109.6
C2A C3A H3A2 109.6
C4A C3A H3A2 109.6
H3A1 C3A H3A2 108.1
C5A C4A C3A 120(2)
C5A C4A H4A1 107.4
C3A C4A H4A1 107.4
C5A C4A H4A2 107.4
C3A C4A H4A2 107.4
H4A1 C4A H4A2 106.9
C4A C5A H5A1 109.5
C4A C5A H5A2 109.5
H5A1 C5A H5A2 109.5
C4A C5A H5A3 109.5
H5A1 C5A H5A3 109.5
H5A2 C5A H5A3 109.5
C2B C1B H1B1 109.5
C2B C1B H1B2 109.5
H1B1 C1B H1B2 109.5
C2B C1B H1B3 109.5
H1B1 C1B H1B3 109.5
H1B2 C1B H1B3 109.5
C1B C2B C3B 123(2)
C1B C2B H2B1 106.5
C3B C2B H2B1 106.5
C1B C2B H2B2 106.4
C3B C2B H2B2 106.5
H2B1 C2B H2B2 106.5
C2B C3B C4B 122(2)
C2B C3B H3B1 106.9
C4B C3B H3B1 106.9
C2B C3B H3B2 106.9
C4B C3B H3B2 106.9
H3B1 C3B H3B2 106.7
C5B C4B C3B 122(3)
C5B C4B H4B1 106.8
C3B C4B H4B1 106.8
C5B C4B H4B2 106.8
C3B C4B H4B2 106.8
H4B1 C4B H4B2 106.6
C4B C5B H5B1 109.5
C4B C5B H5B2 109.5
H5B1 C5B H5B2 109.5
C4B C5B H5B3 109.5
H5B1 C5B H5B3 109.5
H5B2 C5B H5B3 109.5

loop_
_geom_bond_atom_site_label_1
_geom_bond_atom_site_label_2
_geom_bond_distance
C1 O1 1.296(8)
C1 C6 1.410(10)
C1 C2 1.432(10)
C2 C3 1.386(10)
C2 C8 1.548(10)
C3 C4 1.403(11)
C3 H3 0.95
C4 C5 1.368(11)
C4 C12 1.551(10)
C5 C6 1.410(9)
C5 H5 0.95
C6 C7 1.451(9)
C7 N1 1.284(8)
C7 H7 0.95
C8 C9 1.531(10)
C8 C10 1.537(11)
C8 C11 1.547(11)
C9 H9A 0.98
C9 H9B 0.98
C9 H9C 0.98
C10 H10A 0.98
C10 H10B 0.98
C10 H10C 0.98
C11 H11A 0.98
C11 H11B 0.98
C11 H11C 0.98
C12 C15 1.521(12)
C12 C13 1.535(12)
C12 C14 1.536(12)
C13 H13A 0.98
C13 H13B 0.98
C13 H13C 0.98
C14 H14A 0.98
C14 H14B 0.98
C14 H14C 0.98
C15 H15A 0.98
C15 H15B 0.98
C15 H15C 0.98
C16 C25 1.375(10)
C16 C17 1.404(9)
C16 N1 1.434(9)
C17 C18 1.366(10)
C17 H17 0.95
C18 C19 1.377(11)
C18 H18 0.95
C19 C20 1.439(11)
C19 C24 1.450(10)
C20 C21 1.358(12)
C20 H20 0.95
C21 C22 1.422(12)
C21 H21 0.95
C22 C23 1.368(10)
C22 H22 0.95
C23 C24 1.413(10)
C23 H23 0.95
C24 C25 1.418(9)
C25 C26 1.493(9)
C26 C27 1.353(9)
C26 C35 1.465(9)
C27 C28 1.430(9)
C27 N2 1.437(8)
C28 C29 1.402(10)
C28 H28 0.95
C29 C30 1.391(10)
C29 H29 0.95
C30 C35 1.421(10)
C30 C31 1.434(10)
C31 C32 1.367(12)
C31 H31 0.95
C32 C33 1.410(12)
C32 H32 0.95
C33 C34 1.350(11)
C33 H33 0.95
C34 C35 1.424(10)
C34 H34 0.95
C36 N2 1.307(9)
C36 C37 1.453(9)
C36 H36 0.95
C37 C42 1.416(10)
C37 C38 1.420(9)
C38 C39 1.374(10)
C38 H38 0.95
C39 C40 1.409(10)
C39 C43 1.542(10)
C40 C41 1.399(10)
C40 H40 0.95
C41 C42 1.438(10)
C41 C47 1.540(10)
C42 O2 1.318(8)
C43 C46A 1.484(15)
C43 C46 1.494(12)
C43 C44 1.502(11)
C43 C45A 1.510(14)
C43 C44A 1.536(16)
C43 C45 1.560(12)
C44 H44A 0.98
C44 H44B 0.98
C44 H44C 0.98
C45 H45A 0.98
C45 H45B 0.98
C45 H45C 0.98
C46 H46A 0.98
C46 H46B 0.98
C46 H46C 0.98
C44A H44D 0.98
C44A H44E 0.98
C44A H44F 0.98
C45A H45D 0.98
C45A H45E 0.98
C45A H45F 0.98
C46A H46D 0.98
C46A H46E 0.98
C46A H46F 0.98
C47 C50 1.527(11)
C47 C49 1.531(11)
C47 C48 1.562(11)
C48 H48A 0.98
C48 H48B 0.98
C48 H48C 0.98
C49 H49A 0.98
C49 H49B 0.98
C49 H49C 0.98
C50 H50A 0.98
C50 H50B 0.98
C50 H50C 0.98
C51 O3 1.287(8)
C51 C56 1.419(10)
C51 C52 1.426(10)
C52 C53 1.370(10)
C52 C58 1.538(10)
C53 C54 1.407(10)
C53 H53 0.95
C54 C55 1.385(10)
C54 C62 1.534(10)
C55 C56 1.411(9)
C55 H55 0.95
C56 C57 1.447(9)
C57 N3 1.277(8)
C57 H57 0.95
C58 C60 1.499(12)
C58 C59 1.513(11)
C58 C61 1.524(13)
C59 H59A 0.98
C59 H59B 0.98
C59 H59C 0.98
C60 H60A 0.98
C60 H60B 0.98
C60 H60C 0.98
C61 H61A 0.98
C61 H61B 0.98
C61 H61C 0.98
C62 C64 1.511(14)
C62 C63 1.517(11)
C62 C65 1.533(12)
C63 H63A 0.98
C63 H63B 0.98
C63 H63C 0.98
C64 H64A 0.98
C64 H64B 0.98
C64 H64C 0.98
C65 H65A 0.98
C65 H65B 0.98
C65 H65C 0.98
C66 C75 1.379(9)
C66 C67 1.412(9)
C66 N3 1.438(8)
C67 C68 1.387(10)
C67 H67 0.95
C68 C69 1.418(10)
C68 H68 0.95
C69 C74 1.412(10)
C69 C70 1.412(10)
C70 C71 1.343(11)
C70 H70 0.95
C71 C72 1.422(11)
C71 H71 0.95
C72 C73 1.395(10)
C72 H72 0.95
C73 C74 1.414(10)
C73 H73 0.95
C74 C75 1.457(9)
C75 C76 1.492(9)
C76 C85 1.404(9)
C76 C77 1.436(9)
C77 C78 1.415(10)
C77 C82 1.434(10)
C78 C79 1.396(10)
C78 H78 0.95
C79 C80 1.409(12)
C79 H79 0.95
C80 C81 1.346(12)
C80 H80 0.95
C81 C82 1.434(11)
C81 H81 0.95
C82 C83 1.405(11)
C83 C84 1.352(11)
C83 H83 0.95
C84 C85 1.430(10)
C84 H84 0.95
C85 N4 1.406(8)
C86 N4 1.327(8)
C86 C87 1.421(9)
C86 H86 0.95
C87 C88 1.415(10)
C87 C92 1.442(10)
C88 C89 1.387(10)
C88 H88 0.95
C89 C90 1.421(9)
C89 C93 1.518(10)
C90 C91 1.356(9)
C90 H90 0.95
C91 C92 1.424(9)
C91 C97 1.546(9)
C92 O4 1.288(8)
C93 C94 1.507(12)
C93 C95 1.538(11)
C93 C96 1.577(11)
C94 H94A 0.98
C94 H94B 0.98
C94 H94C 0.98
C95 H95A 0.98
C95 H95B 0.98
C95 H95C 0.98
C96 H96A 0.98
C96 H96B 0.98
C96 H96C 0.98
C97 C100 1.522(10)
C97 C99 1.547(10)
C97 C98 1.553(10)
C98 H98A 0.98
C98 H98B 0.98
C98 H98C 0.98
C99 H99A 0.98
C99 H99B 0.98
C99 H99C 0.98
C100 H10D 0.98
C100 H10E 0.98
C100 H10F 0.98
N1 Y1 2.462(6)
N2 Y1 2.495(6)
N3 Y2 2.443(5)
N4 Y2 2.491(5)
O1 Y1 2.141(5)
O2 Y1 2.126(4)
O3 Y2 2.153(4)
O4 Y2 2.139(5)
O5 Y1 2.241(4)
O5 Y2 2.243(5)
O6 Y1 2.236(4)
O6 Y2 2.239(4)
Y1 Y2 3.6197(9)
C1A C2A 1.468(15)
C1A H1A1 0.98
C1A H1A2 0.98
C1A H1A3 0.98
C2A C3A 1.472(15)
C2A H2A1 0.99
C2A H2A2 0.99
C3A C4A 1.489(17)
C3A H3A1 0.99
C3A H3A2 0.99
C4A C5A 1.406(18)
C4A H4A1 0.99
C4A H4A2 0.99
C5A H5A1 0.98
C5A H5A2 0.98
C5A H5A3 0.98
C1B C2B 1.412(19)
C1B H1B1 0.98
C1B H1B2 0.98
C1B H1B3 0.98
C2B C3B 1.441(18)
C2B H2B1 0.99
C2B H2B2 0.99
C3B C4B 1.444(18)
C3B H3B1 0.99
C3B H3B2 0.99
C4B C5B 1.40(2)
C4B H4B1 0.99
C4B H4B2 0.99
C5B H5B1 0.98
C5B H5B2 0.98
C5B H5B3 0.98

loop_
_geom_torsion_atom_site_label_1
_geom_torsion_atom_site_label_2
_geom_torsion_atom_site_label_3
_geom_torsion_atom_site_label_4
_geom_torsion
O1 C1 C2 C3 -178.7(6)
C6 C1 C2 C3 -0.4(10)
O1 C1 C2 C8 -1.4(10)
C6 C1 C2 C8 176.9(6)
C1 C2 C3 C4 0.5(11)
C8 C2 C3 C4 -176.8(7)
C2 C3 C4 C5 0.5(11)
C2 C3 C4 C12 177.9(7)
C3 C4 C5 C6 -1.5(11)
C12 C4 C5 C6 -178.9(7)
O1 C1 C6 C5 177.7(6)
C2 C1 C6 C5 -0.6(10)
O1 C1 C6 C7 -4.2(10)
C2 C1 C6 C7 177.5(6)
C4 C5 C6 C1 1.6(11)
C4 C5 C6 C7 -176.6(7)
C1 C6 C7 N1 -8.2(11)
C5 C6 C7 N1 170.0(7)
C3 C2 C8 C9 -5.3(10)
C1 C2 C8 C9 177.5(7)
C3 C2 C8 C10 -125.3(7)
C1 C2 C8 C10 57.5(9)
C3 C2 C8 C11 113.8(8)
C1 C2 C8 C11 -63.4(8)
C5 C4 C12 C15 -1.5(11)
C3 C4 C12 C15 -178.8(8)
C5 C4 C12 C13 -123.1(9)
C3 C4 C12 C13 59.6(10)
C5 C4 C12 C14 118.7(9)
C3 C4 C12 C14 -58.6(10)
C25 C16 C17 C18 -3.3(10)
N1 C16 C17 C18 170.3(6)
C16 C17 C18 C19 0.2(11)
C17 C18 C19 C20 -178.7(7)
C17 C18 C19 C24 4.8(11)
C18 C19 C20 C21 -178.0(8)
C24 C19 C20 C21 -1.4(12)
C19 C20 C21 C22 2.7(13)
C20 C21 C22 C23 -2.4(13)
C21 C22 C23 C24 0.7(12)
C22 C23 C24 C25 -176.0(7)
C22 C23 C24 C19 0.7(11)
C18 C19 C24 C23 176.3(7)
C20 C19 C24 C23 -0.4(10)
C18 C19 C24 C25 -6.9(10)
C20 C19 C24 C25 176.4(7)
C17 C16 C25 C24 1.1(9)
N1 C16 C25 C24 -172.6(6)
C17 C16 C25 C26 -177.1(6)
N1 C16 C25 C26 9.3(9)
C23 C24 C25 C16 -179.5(6)
C19 C24 C25 C16 3.8(9)
C23 C24 C25 C26 -1.3(10)
C19 C24 C25 C26 -178.0(6)
C16 C25 C26 C27 -75.5(8)
C24 C25 C26 C27 106.4(8)
C16 C25 C26 C35 105.4(7)
C24 C25 C26 C35 -72.7(8)
C35 C26 C27 C28 1.8(9)
C25 C26 C27 C28 -177.3(6)
C35 C26 C27 N2 -175.8(6)
C25 C26 C27 N2 5.1(10)
C26 C27 C28 C29 -0.4(10)
N2 C27 C28 C29 177.4(6)
C27 C28 C29 C30 1.0(10)
C28 C29 C30 C35 -2.9(10)
C28 C29 C30 C31 -179.8(7)
C29 C30 C31 C32 175.6(7)
C35 C30 C31 C32 -1.3(11)
C30 C31 C32 C33 2.4(12)
C31 C32 C33 C34 -1.9(13)
C32 C33 C34 C35 0.2(13)
C29 C30 C35 C34 -177.3(6)
C31 C30 C35 C34 -0.4(10)
C29 C30 C35 C26 4.2(9)
C31 C30 C35 C26 -178.8(6)
C33 C34 C35 C30 0.9(11)
C33 C34 C35 C26 179.3(7)
C27 C26 C35 C30 -3.7(9)
C25 C26 C35 C30 175.5(6)
C27 C26 C35 C34 178.0(6)
C25 C26 C35 C34 -2.9(9)
N2 C36 C37 C42 16.2(11)
N2 C36 C37 C38 -174.7(7)
C42 C37 C38 C39 0.8(11)
C36 C37 C38 C39 -168.4(7)
C37 C38 C39 C40 2.8(11)
C37 C38 C39 C43 179.7(7)
C38 C39 C40 C41 -1.9(12)
C43 C39 C40 C41 -178.8(7)
C39 C40 C41 C42 -2.6(11)
C39 C40 C41 C47 178.0(7)
C38 C37 C42 O2 177.2(6)
C36 C37 C42 O2 -14.4(10)
C38 C37 C42 C41 -5.3(10)
C36 C37 C42 C41 163.0(6)
C40 C41 C42 O2 -176.6(6)
C47 C41 C42 O2 2.9(10)
C40 C41 C42 C37 6.0(10)
C47 C41 C42 C37 -174.5(6)
C38 C39 C43 C46A -168.1(15)
C40 C39 C43 C46A 8.7(17)
C38 C39 C43 C46 127.5(9)
C40 C39 C43 C46 -55.7(10)
C38 C39 C43 C44 0.3(11)
C40 C39 C43 C44 177.1(8)
C38 C39 C43 C45A -33.0(15)
C40 C39 C43 C45A 143.8(13)
C38 C39 C43 C44A 78.2(15)
C40 C39 C43 C44A -105.0(15)
C38 C39 C43 C45 -116.1(9)
C40 C39 C43 C45 60.7(10)
C40 C41 C47 C50 -3.8(10)
C42 C41 C47 C50 176.7(7)
C40 C41 C47 C49 115.2(8)
C42 C41 C47 C49 -64.3(9)
C40 C41 C47 C48 -124.2(7)
C42 C41 C47 C48 56.4(9)
O3 C51 C52 C53 -179.9(7)
C56 C51 C52 C53 -0.1(11)
O3 C51 C52 C58 -1.7(11)
C56 C51 C52 C58 178.2(7)
C51 C52 C53 C54 0.0(12)
C58 C52 C53 C54 -178.2(8)
C52 C53 C54 C55 -1.2(12)
C52 C53 C54 C62 175.7(8)
C53 C54 C55 C56 2.4(11)
C62 C54 C55 C56 -174.4(7)
C54 C55 C56 C51 -2.5(11)
C54 C55 C56 C57 174.5(7)
O3 C51 C56 C55 -178.9(6)
C52 C51 C56 C55 1.3(10)
O3 C51 C56 C57 4.3(10)
C52 C51 C56 C57 -175.6(7)
C55 C56 C57 N3 -173.1(7)
C51 C56 C57 N3 3.9(11)
C53 C52 C58 C60 120.2(8)
C51 C52 C58 C60 -58.0(10)
C53 C52 C58 C59 -0.5(12)
C51 C52 C58 C59 -178.6(8)
C53 C52 C58 C61 -120.7(8)
C51 C52 C58 C61 61.1(10)
C55 C54 C62 C64 116.0(9)
C53 C54 C62 C64 -60.7(10)
C55 C54 C62 C63 -124.6(8)
C53 C54 C62 C63 58.7(10)
C55 C54 C62 C65 -6.7(12)
C53 C54 C62 C65 176.6(8)
C75 C66 C67 C68 -1.4(10)
N3 C66 C67 C68 172.3(6)
C66 C67 C68 C69 -0.6(10)
C67 C68 C69 C74 0.9(10)
C67 C68 C69 C70 -178.5(7)
C74 C69 C70 C71 0.8(11)
C68 C69 C70 C71 -179.8(7)
C69 C70 C71 C72 0.3(11)
C70 C71 C72 C73 -1.3(11)
C71 C72 C73 C74 1.2(10)
C70 C69 C74 C73 -0.8(10)
C68 C69 C74 C73 179.8(6)
C70 C69 C74 C75 -179.9(6)
C68 C69 C74 C75 0.7(10)
C72 C73 C74 C69 -0.2(10)
C72 C73 C74 C75 178.9(6)
C67 C66 C75 C74 3.0(9)
N3 C66 C75 C74 -170.7(5)
C67 C66 C75 C76 -164.4(6)
N3 C66 C75 C76 22.0(9)
C69 C74 C75 C66 -2.6(9)
C73 C74 C75 C66 178.3(6)
C69 C74 C75 C76 164.8(6)
C73 C74 C75 C76 -14.3(9)
C66 C75 C76 C85 -77.3(9)
C74 C75 C76 C85 115.8(7)
C66 C75 C76 C77 103.3(7)
C74 C75 C76 C77 -63.6(8)
C85 C76 C77 C78 179.0(6)
C75 C76 C77 C78 -1.5(9)
C85 C76 C77 C82 -0.9(10)
C75 C76 C77 C82 178.6(6)
C82 C77 C78 C79 -4.5(10)
C76 C77 C78 C79 175.6(7)
C77 C78 C79 C80 1.9(11)
C78 C79 C80 C81 1.4(12)
C79 C80 C81 C82 -1.8(12)
C80 C81 C82 C83 178.7(8)
C80 C81 C82 C77 -1.0(11)
C78 C77 C82 C83 -175.6(7)
C76 C77 C82 C83 4.3(10)
C78 C77 C82 C81 4.1(10)
C76 C77 C82 C81 -176.0(7)
C81 C82 C83 C84 176.7(7)
C77 C82 C83 C84 -3.6(11)
C82 C83 C84 C85 -0.5(12)
C77 C76 C85 N4 178.5(6)
C75 C76 C85 N4 -0.9(10)
C77 C76 C85 C84 -3.2(9)
C75 C76 C85 C84 177.4(6)
C83 C84 C85 C76 4.0(10)
C83 C84 C85 N4 -177.6(7)
N4 C86 C87 C88 -170.6(7)
N4 C86 C87 C92 14.3(11)
C86 C87 C88 C89 -175.7(6)
C92 C87 C88 C89 -0.2(10)
C87 C88 C89 C90 -3.2(10)
C87 C88 C89 C93 -178.7(7)
C88 C89 C90 C91 5.3(10)
C93 C89 C90 C91 -179.2(7)
C89 C90 C91 C92 -3.7(10)
C89 C90 C91 C97 179.4(6)
C90 C91 C92 O4 176.3(6)
C97 C91 C92 O4 -6.8(10)
C90 C91 C92 C87 -0.1(10)
C97 C91 C92 C87 176.9(6)
C88 C87 C92 O4 -174.6(6)
C86 C87 C92 O4 0.5(10)
C88 C87 C92 C91 2.0(10)
C86 C87 C92 C91 177.0(6)
C88 C89 C93 C94 -28.3(10)
C90 C89 C93 C94 156.5(7)
C88 C89 C93 C95 93.5(8)
C90 C89 C93 C95 -81.7(8)
C88 C89 C93 C96 -150.1(7)
C90 C89 C93 C96 34.6(10)
C90 C91 C97 C100 3.3(9)
C92 C91 C97 C100 -173.6(6)
C90 C91 C97 C99 121.9(7)
C92 C91 C97 C99 -54.9(8)
C90 C91 C97 C98 -116.9(7)
C92 C91 C97 C98 66.2(8)
C6 C7 N1 C16 178.7(6)
C6 C7 N1 Y1 6.2(10)
C25 C16 N1 C7 -91.0(8)
C17 C16 N1 C7 95.3(8)
C25 C16 N1 Y1 82.8(6)
C17 C16 N1 Y1 -90.9(6)
C37 C36 N2 C27 -160.4(7)
C37 C36 N2 Y1 8.8(10)
C26 C27 N2 C36 -131.2(7)
C28 C27 N2 C36 51.1(8)
C26 C27 N2 Y1 59.7(8)
C28 C27 N2 Y1 -118.0(5)
C56 C57 N3 C66 -177.2(6)
C56 C57 N3 Y2 -14.5(10)
C75 C66 N3 C57 -121.0(7)
C67 C66 N3 C57 65.1(8)
C75 C66 N3 Y2 73.1(6)
C67 C66 N3 Y2 -100.8(6)
C87 C86 N4 C85 -166.4(7)
C87 C86 N4 Y2 4.1(9)
C76 C85 N4 C86 -135.8(6)
C84 C85 N4 C86 45.9(8)
C76 C85 N4 Y2 54.1(8)
C84 C85 N4 Y2 -124.2(5)
C6 C1 O1 Y1 24.0(11)
C2 C1 O1 Y1 -157.7(5)
C37 C42 O2 Y1 -20.4(11)
C41 C42 O2 Y1 162.2(5)
C56 C51 O3 Y2 -0.1(12)
C52 C51 O3 Y2 179.7(6)
C91 C92 O4 Y2 141.0(5)
C87 C92 O4 Y2 -42.7(9)
C42 O2 Y1 O1 132.3(7)
C42 O2 Y1 O6 -56.3(7)
C42 O2 Y1 O5 -130.8(7)
C42 O2 Y1 N1 60.6(9)
C42 O2 Y1 N2 32.3(7)
C42 O2 Y1 Y2 -94.5(7)
C1 O1 Y1 O2 -173.4(7)
C1 O1 Y1 O6 23.1(9)
C1 O1 Y1 O5 85.4(7)
C1 O1 Y1 N1 -20.3(7)
C1 O1 Y1 N2 -96.9(7)
C1 O1 Y1 Y2 64.6(8)
Y2 O6 Y1 O2 -96.8(2)
Y2 O6 Y1 O1 65.9(4)
Y2 O6 Y1 O5 -1.86(18)
Y2 O6 Y1 N1 107.3(2)
Y2 O6 Y1 N2 -172.1(2)
Y2 O5 Y1 O2 108.5(2)
Y2 O5 Y1 O1 -150.8(2)
Y2 O5 Y1 O6 1.85(18)
Y2 O5 Y1 N1 -76.9(2)
Y2 O5 Y1 N2 36.8(7)
C7 N1 Y1 O2 81.3(7)
C16 N1 Y1 O2 -91.7(5)
C7 N1 Y1 O1 3.4(6)
C16 N1 Y1 O1 -169.6(4)
C7 N1 Y1 O6 -156.7(6)
C16 N1 Y1 O6 30.3(4)
C7 N1 Y1 O5 -87.0(6)
C16 N1 Y1 O5 100.0(4)
C7 N1 Y1 N2 108.8(6)
C16 N1 Y1 N2 -64.2(4)
C7 N1 Y1 Y2 -122.3(6)
C16 N1 Y1 Y2 64.7(4)
C36 N2 Y1 O2 -22.9(5)
C27 N2 Y1 O2 145.2(5)
C36 N2 Y1 O1 -119.7(5)
C27 N2 Y1 O1 48.4(5)
C36 N2 Y1 O6 85.6(5)
C27 N2 Y1 O6 -106.3(5)
C36 N2 Y1 O5 52.5(9)
C27 N2 Y1 O5 -139.4(6)
C36 N2 Y1 N1 169.7(6)
C27 N2 Y1 N1 -22.2(5)
C36 N2 Y1 Y2 79.7(6)
C27 N2 Y1 Y2 -112.2(5)
C92 O4 Y2 O3 156.2(6)
C92 O4 Y2 O6 -108.7(6)
C92 O4 Y2 O5 -35.6(7)
C92 O4 Y2 N3 90.9(7)
C92 O4 Y2 N4 45.7(6)
C92 O4 Y2 Y1 -73.3(6)
C51 O3 Y2 O4 -158.3(8)
C51 O3 Y2 O6 105.1(8)
C51 O3 Y2 O5 47.5(10)
C51 O3 Y2 N3 -6.0(8)
C51 O3 Y2 N4 -81.1(8)
C51 O3 Y2 Y1 87.0(8)
Y1 O6 Y2 O4 108.5(2)
Y1 O6 Y2 O3 -154.7(2)
Y1 O6 Y2 O5 1.86(19)
Y1 O6 Y2 N3 -81.6(2)
Y1 O6 Y2 N4 38.4(4)
Y1 O5 Y2 O4 -92.6(2)
Y1 O5 Y2 O3 60.4(5)
Y1 O5 Y2 O6 -1.85(18)
Y1 O5 Y2 N3 110.5(2)
Y1 O5 Y2 N4 -166.5(2)
C57 N3 Y2 O4 83.4(7)
C66 N3 Y2 O4 -112.7(5)
C57 N3 Y2 O3 12.3(5)
C66 N3 Y2 O3 176.2(5)
C57 N3 Y2 O6 -75.6(6)
C66 N3 Y2 O6 88.3(4)
C57 N3 Y2 O5 -146.6(6)
C66 N3 Y2 O5 17.3(4)
C57 N3 Y2 N4 127.2(6)
C66 N3 Y2 N4 -68.9(4)
C57 N3 Y2 Y1 -112.1(6)
C66 N3 Y2 Y1 51.8(4)
C86 N4 Y2 O4 -22.1(4)
C85 N4 Y2 O4 147.5(5)
C86 N4 Y2 O3 -113.4(5)
C85 N4 Y2 O3 56.3(5)
C86 N4 Y2 O6 52.6(6)
C85 N4 Y2 O6 -137.7(5)
C86 N4 Y2 O5 87.2(5)
C85 N4 Y2 O5 -103.2(5)
C86 N4 Y2 N3 178.3(5)
C85 N4 Y2 N3 -12.1(4)
C86 N4 Y2 Y1 77.9(5)
C85 N4 Y2 Y1 -112.5(4)
O2 Y1 Y2 O4 17.68(19)
O1 Y1 Y2 O4 135.4(2)
O6 Y1 Y2 O4 -78.4(2)
O5 Y1 Y2 O4 98.6(2)
N1 Y1 Y2 O4 -151.20(18)
N2 Y1 Y2 O4 -68.2(2)
O2 Y1 Y2 O3 127.9(2)
O1 Y1 Y2 O3 -114.3(2)
O6 Y1 Y2 O3 31.9(2)
O5 Y1 Y2 O3 -151.1(3)
N1 Y1 Y2 O3 -40.9(2)
N2 Y1 Y2 O3 42.1(2)
O2 Y1 Y2 O6 96.0(2)
O1 Y1 Y2 O6 -146.3(3)
O5 Y1 Y2 O6 177.0(3)
N1 Y1 Y2 O6 -72.8(2)
N2 Y1 Y2 O6 10.2(3)
O2 Y1 Y2 O5 -81.0(3)
O1 Y1 Y2 O5 36.7(3)
O6 Y1 Y2 O5 -177.0(3)
N1 Y1 Y2 O5 110.2(2)
N2 Y1 Y2 O5 -166.8(3)
O2 Y1 Y2 N3 -154.53(18)
O1 Y1 Y2 N3 -36.8(2)
O6 Y1 Y2 N3 109.4(2)
O5 Y1 Y2 N3 -73.6(2)
N1 Y1 Y2 N3 36.59(18)
N2 Y1 Y2 N3 119.6(2)
O2 Y1 Y2 N4 -65.10(19)
O1 Y1 Y2 N4 52.6(2)
O6 Y1 Y2 N4 -161.1(2)
O5 Y1 Y2 N4 15.9(3)
N1 Y1 Y2 N4 126.02(19)
N2 Y1 Y2 N4 -151.0(2)
C1A C2A C3A C4A -171.4(16)
C2A C3A C4A C5A -75(3)
C1B C2B C3B C4B -173(3)
C2B C3B C4B C5B -168(3)
